data_2215424
loop_
_publ_author_name
'P. Ramesh'
'S. Murugavel'
'A. SubbiahPandi'
'R. Murugan'
'S. Sriman Narayanan'

_publ_section_title
3-(4-Methyl-1,3-thiazol-5-yl)-1-[1'-(4-methyl-1,3-thiazol-5-yl)-2-oxo-2,3,2',3',5',6',7',7a'-octahydro-1<i>H</i>-indole-3-spiro-3'-1<i>H</i>-pyrrolizin-2'-yl]prop-2-en-1-one
_journal_coeditor_code CI2460
_journal_issue 10
_journal_name_full 'Acta Crystallographica Section E'
_journal_page_first o4106
_journal_page_last o4107
_journal_paper_doi 10.1107/S1600536807045072
_journal_volume 63
_journal_year 2007
_chemical_formula_iupac 'C25 H24 N4 O2 S2'
_chemical_formula_moiety 'C25 H24 N4 O2 S2'
_chemical_formula_sum 'C25 H24 N4 O2 S2'
_chemical_formula_weight 476.60
_chemical_name_common
;
1,3-Dihydroindole-2-one spiro [3.2']- (2E)-3-(4-methyl-1,
3-thiazole-5-yl)-1-[1-(4-methyl-1,3-thiazol-5-yl)hexahydro-
1H-pyrrolizin-2-yl]prop-2-en-1-one
;
_chemical_name_systematic
;
3-(4-methyl-1,3-thiazol-5-yl)-1-[1'-(4-methyl-1,3-thiazol-5-yl)-2-oxo-
2,3,2',3',5',6',7',7a'-octahydro-1H-indole-
3-spiro-3'-1H-pyrrolizin-2'-yl]prop-2-en-1-one
;
_space_group_IT_number 14
_symmetry_cell_setting monoclinic
_symmetry_space_group_name_Hall '-P 2ybc'
_symmetry_space_group_name_H-M 'P 1 21/c 1'
_atom_sites_solution_hydrogens geom
_atom_sites_solution_primary direct
_atom_sites_solution_secondary difmap
_audit_creation_method SHELXL-97
_cell_angle_alpha 90.00
_cell_angle_beta 95.2720(10)
_cell_angle_gamma 90.00
_cell_formula_units_Z 4
_cell_length_a 10.8362(3)
_cell_length_b 9.0056(2)
_cell_length_c 24.7698(5)
_cell_measurement_reflns_used 2850
_cell_measurement_temperature 293(2)
_cell_measurement_theta_max 25.5
_cell_measurement_theta_min 2.0
_cell_volume 2406.97(10)
_computing_cell_refinement 'APEX2 (Bruker, 2004)'
_computing_data_collection 'APEX2 (Bruker, 2004)'
_computing_data_reduction 'SAINT (Bruker, 2004)'
_computing_molecular_graphics 'ZORTEP (Zsolnai, 1997)'
_computing_publication_material 'SHELXL97 (Sheldrick, 1997) and PLATON (Spek, 2003)'
_computing_structure_refinement 'SHELXL97 (Sheldrick, 1997)'
_computing_structure_solution 'SHELXS97 (Sheldrick, 1997)'
_diffrn_ambient_temperature 293(2)
_diffrn_measured_fraction_theta_full 0.992
_diffrn_measured_fraction_theta_max 0.992
_diffrn_measurement_device_type 'Bruker APEXII CCD area-detector diffractometer'
_diffrn_measurement_method '\w scans'
_diffrn_radiation_monochromator graphite
_diffrn_radiation_source 'fine-focus sealed tube'
_diffrn_radiation_type MoK\a
_diffrn_radiation_wavelength 0.71073
_diffrn_reflns_av_R_equivalents 0.0269
_diffrn_reflns_av_sigmaI/netI 0.0247
_diffrn_reflns_limit_h_max 15
_diffrn_reflns_limit_h_min -15
_diffrn_reflns_limit_k_max 11
_diffrn_reflns_limit_k_min -12
_diffrn_reflns_limit_l_max 34
_diffrn_reflns_limit_l_min -34
_diffrn_reflns_number 29274
_diffrn_reflns_theta_full 29.79
_diffrn_reflns_theta_max 29.79
_diffrn_reflns_theta_min 1.65
_diffrn_standards_decay_% 0
_diffrn_standards_interval_time 0
_diffrn_standards_number 0
_exptl_absorpt_coefficient_mu 0.251
_exptl_absorpt_correction_T_max 0.958
_exptl_absorpt_correction_T_min 0.939
_exptl_absorpt_correction_type multi-scan
_exptl_absorpt_process_details '(SADABS; Sheldrick, 2001)'
_exptl_crystal_colour Colourless
_exptl_crystal_density_diffrn 1.315
_exptl_crystal_density_method 'not measured'
_exptl_crystal_description Block
_exptl_crystal_F_000 1000
_exptl_crystal_size_max 0.26
_exptl_crystal_size_mid 0.21
_exptl_crystal_size_min 0.17
_refine_diff_density_max 0.557
_refine_diff_density_min -0.534
_refine_ls_extinction_method none
_refine_ls_goodness_of_fit_ref 1.010
_refine_ls_hydrogen_treatment constr
_refine_ls_matrix_type full
_refine_ls_number_parameters 300
_refine_ls_number_reflns 6839
_refine_ls_number_restraints 0
_refine_ls_restrained_S_all 1.010
_refine_ls_R_factor_all 0.0745
_refine_ls_R_factor_gt 0.0509
_refine_ls_shift/su_max 0.005
_refine_ls_shift/su_mean <0.001
_refine_ls_structure_factor_coef Fsqd
_refine_ls_weighting_details 'calc w=1/[\s^2^(Fo^2^)+(0.0799P)^2^+0.9857P] where P=(Fo^2^+2Fc^2^)/3'
_refine_ls_weighting_scheme calc
_refine_ls_wR_factor_gt 0.1394
_refine_ls_wR_factor_ref 0.1601
_reflns_number_gt 4872
_reflns_number_total 6839
_reflns_threshold_expression I>2\s(I)
_cod_data_source_file ci2460.cif
_cod_data_source_block I
_cod_depositor_comments
;
The following automatic conversions were performed:
'_symmetry_cell_setting' value 'Monoclinic' changed to 'monoclinic'
according to '/home/saulius/struct/CIF-dictionaries/cif_core.dic'
dictionary named 'cif_core.dic' version 2.4.1 from 2010-06-29.

Automatic conversion script
Id: cif_fix_enum 1527 2010-12-29 10:47:43Z saulius 

The following automatic conversions were performed:

'_symmetry_cell_setting' value 'Monoclinic' changed to 'monoclinic'
according to /home/saulius/struct/CIF-dictionaries/cif_core.dic
dictionary named 'cif_core.dic' version 2.4.1 from 2010-06-29.

Automatic conversion script
Id: cif_fix_values 1715 2011-07-08 13:25:40Z adriana 
;
_cod_original_sg_symbol_H-M 'P 21/c'
_cod_database_code 2215424
_cod_database_fobs_code 2215424

loop_
_symmetry_equiv_pos_as_xyz
'x, y, z'
'-x, y+1/2, -z+1/2'
'-x, -y, -z'
'x, -y-1/2, z-1/2'

loop_
_atom_site_type_symbol
_atom_site_label
_atom_site_fract_x
_atom_site_fract_y
_atom_site_fract_z
_atom_site_U_iso_or_equiv
_atom_site_adp_type
_atom_site_calc_flag
_atom_site_refinement_flags
_atom_site_occupancy
S S1 0.40437(6) 0.92038(8) 0.18158(2) 0.0692(2) Uani d . 1
S S2 0.25147(6) 1.26490(8) 0.44224(2) 0.0696(2) Uani d . 1
O O1 0.48783(12) 0.74268(16) 0.36378(6) 0.0506(3) Uani d . 1
O O2 0.08715(13) 0.96110(17) 0.26782(6) 0.0546(4) Uani d . 1
N N1 0.30422(15) 0.55545(16) 0.29597(6) 0.0408(3) Uani d . 1
C C2 0.2387(3) 0.4160(3) 0.30022(10) 0.0762(8) Uani d . 1
H H2A 0.1512 0.4330 0.3031 0.091 Uiso calc R 1
H H2B 0.2725 0.3601 0.3316 0.091 Uiso calc R 1
C C3 0.2585(3) 0.3356(3) 0.24902(10) 0.0665(6) Uani d . 1
H H3A 0.3374 0.2838 0.2523 0.080 Uiso calc R 1
H H3B 0.1927 0.2645 0.2399 0.080 Uiso calc R 1
C C4 0.2573(3) 0.4542(3) 0.20783(9) 0.0723(8) Uani d . 1
H H4A 0.1736 0.4726 0.1919 0.087 Uiso calc R 1
H H4B 0.3086 0.4273 0.1793 0.087 Uiso calc R 1
C C5 0.30954(19) 0.5913(2) 0.23858(7) 0.0445(4) Uani d . 1
H H5 0.3960 0.6064 0.2312 0.053 Uiso calc R 1
C C6 0.23813(16) 0.73706(19) 0.23011(6) 0.0344(3) Uani d . 1
H H6 0.1492 0.7148 0.2264 0.041 Uiso calc R 1
C C7 0.26998(14) 0.81582(18) 0.28429(6) 0.0316(3) Uani d . 1
H H7 0.3536 0.8572 0.2843 0.038 Uiso calc R 1
C C8 0.27434(15) 0.68763(18) 0.32670(6) 0.0330(3) Uani d . 1
C C9 0.16479(16) 0.6752(2) 0.35981(7) 0.0375(4) Uani d . 1
C C10 0.03935(18) 0.6653(3) 0.34481(9) 0.0525(5) Uani d . 1
H H10 0.0095 0.6637 0.3084 0.063 Uiso calc R 1
C C11 -0.0415(2) 0.6579(3) 0.38492(12) 0.0742(7) Uani d . 1
H H11 -0.1265 0.6532 0.3755 0.089 Uiso calc R 1
C C12 0.0038(3) 0.6573(4) 0.43879(12) 0.0817(8) Uani d . 1
H H12 -0.0518 0.6503 0.4652 0.098 Uiso calc R 1
C C13 0.1288(3) 0.6668(3) 0.45480(9) 0.0674(7) Uani d . 1
H H13 0.1584 0.6659 0.4912 0.081 Uiso calc R 1
C C14 0.20798(19) 0.6779(2) 0.41451(7) 0.0441(4) Uani d . 1
N N15 0.33653(16) 0.69457(19) 0.42016(6) 0.0472(4) Uani d . 1
H H15 0.3812 0.6932 0.4507 0.057 Uiso calc R 1
C C16 0.38215(16) 0.71317(19) 0.37152(7) 0.0379(4) Uani d . 1
C C17 0.18303(16) 0.94061(19) 0.29627(6) 0.0358(3) Uani d . 1
C C18 0.21351(17) 1.0351(2) 0.34393(7) 0.0415(4) Uani d . 1
H H18 0.1489 1.0887 0.3568 0.050 Uiso calc R 1
C C19 0.32534(17) 1.05114(19) 0.37045(7) 0.0391(4) Uani d . 1
H H19 0.3895 0.9957 0.3581 0.047 Uiso calc R 1
C C20 0.35632(18) 1.1463(2) 0.41653(7) 0.0423(4) Uani d . 1
C C21 0.3649(3) 1.3260(3) 0.48850(9) 0.0733(7) Uani d . 1
H H21 0.3506 1.3987 0.5139 0.088 Uiso calc R 1
N N22 0.47284(19) 1.2656(2) 0.48645(7) 0.0596(5) Uani d . 1
C C23 0.46987(19) 1.1618(2) 0.44532(7) 0.0450(4) Uani d . 1
C C24 0.5839(2) 1.0779(3) 0.43622(11) 0.0623(6) Uani d . 1
H H24A 0.5622 0.9784 0.4252 0.093 Uiso calc R 1
H H24B 0.6378 1.0753 0.4692 0.093 Uiso calc R 1
H H24C 0.6255 1.1258 0.4084 0.093 Uiso calc R 1
C C25 0.26903(16) 0.8213(2) 0.18115(6) 0.0374(4) Uani d . 1
C C26 0.20859(17) 0.8262(2) 0.13094(7) 0.0416(4) Uani d . 1
N N27 0.26748(17) 0.9047(2) 0.09272(6) 0.0494(4) Uani d . 1
C C28 0.3701(2) 0.9577(3) 0.11439(8) 0.0604(6) Uani d . 1
H H28 0.4227 1.0132 0.0947 0.073 Uiso calc R 1
C C29 0.0868(2) 0.7560(4) 0.11396(10) 0.0760(8) Uani d . 1
H H29A 0.0998 0.6660 0.0945 0.114 Uiso calc R 1
H H29B 0.0373 0.8230 0.0910 0.114 Uiso calc R 1
H H29C 0.0448 0.7336 0.1455 0.114 Uiso calc R 1

loop_
_atom_site_aniso_label
_atom_site_aniso_U_11
_atom_site_aniso_U_22
_atom_site_aniso_U_33
_atom_site_aniso_U_12
_atom_site_aniso_U_13
_atom_site_aniso_U_23
S1 0.0752(4) 0.0939(5) 0.0364(2) -0.0519(3) -0.0055(2) 0.0098(3)
S2 0.0681(4) 0.0850(5) 0.0526(3) 0.0197(3) -0.0103(3) -0.0331(3)
O1 0.0369(7) 0.0500(8) 0.0625(9) 0.0037(6) -0.0084(6) -0.0038(6)
O2 0.0535(8) 0.0560(9) 0.0501(8) 0.0122(7) -0.0174(6) -0.0026(6)
N1 0.0555(9) 0.0313(7) 0.0350(7) 0.0002(6) 0.0006(6) -0.0035(6)
C2 0.144(3) 0.0380(12) 0.0490(12) -0.0259(14) 0.0224(14) -0.0036(9)
C3 0.0973(18) 0.0446(12) 0.0562(13) -0.0152(12) -0.0011(12) -0.0089(10)
C4 0.135(2) 0.0408(12) 0.0410(10) -0.0058(13) 0.0063(13) -0.0106(9)
C5 0.0597(11) 0.0361(9) 0.0395(9) -0.0037(8) 0.0139(8) -0.0043(7)
C6 0.0407(8) 0.0358(9) 0.0265(7) -0.0085(6) 0.0022(6) -0.0019(6)
C7 0.0360(7) 0.0313(8) 0.0267(7) -0.0039(6) -0.0012(5) -0.0002(6)
C8 0.0382(8) 0.0319(8) 0.0277(7) -0.0008(6) -0.0026(6) 0.0000(6)
C9 0.0433(9) 0.0366(9) 0.0322(8) -0.0021(7) 0.0009(6) 0.0048(6)
C10 0.0453(10) 0.0609(13) 0.0509(11) -0.0075(9) 0.0009(8) 0.0108(9)
C11 0.0484(12) 0.091(2) 0.0858(19) -0.0083(12) 0.0182(12) 0.0186(15)
C12 0.0846(19) 0.097(2) 0.0703(17) -0.0054(16) 0.0413(15) 0.0091(15)
C13 0.0881(18) 0.0782(17) 0.0384(10) -0.0047(14) 0.0195(11) 0.0017(10)
C14 0.0579(11) 0.0431(10) 0.0311(8) 0.0001(8) 0.0029(7) 0.0014(7)
N15 0.0570(9) 0.0519(10) 0.0297(7) 0.0009(7) -0.0119(6) -0.0001(6)
C16 0.0428(9) 0.0313(8) 0.0372(8) 0.0062(7) -0.0082(7) -0.0017(6)
C17 0.0416(8) 0.0331(8) 0.0316(7) -0.0004(6) -0.0030(6) 0.0020(6)
C18 0.0472(9) 0.0393(9) 0.0371(8) 0.0074(7) -0.0012(7) -0.0059(7)
C19 0.0495(9) 0.0327(9) 0.0343(8) 0.0018(7) -0.0009(7) -0.0015(6)
C20 0.0539(10) 0.0396(10) 0.0321(8) 0.0018(8) -0.0024(7) -0.0027(7)
C21 0.0852(18) 0.0872(19) 0.0449(11) 0.0044(15) -0.0087(11) -0.0311(12)
N22 0.0730(12) 0.0670(12) 0.0359(8) -0.0090(10) -0.0105(8) -0.0081(8)
C23 0.0558(10) 0.0442(10) 0.0337(8) -0.0071(8) -0.0035(7) 0.0028(7)
C24 0.0506(12) 0.0630(14) 0.0715(14) -0.0059(10) -0.0036(10) 0.0011(11)
C25 0.0436(9) 0.0387(9) 0.0298(7) -0.0099(7) 0.0026(6) -0.0010(6)
C26 0.0438(9) 0.0488(11) 0.0318(8) -0.0044(8) 0.0012(6) 0.0007(7)
N27 0.0607(10) 0.0569(10) 0.0304(7) -0.0069(8) 0.0038(7) 0.0047(7)
C28 0.0780(15) 0.0678(14) 0.0359(9) -0.0287(12) 0.0075(9) 0.0076(9)
C29 0.0569(13) 0.118(2) 0.0493(12) -0.0302(14) -0.0145(10) 0.0133(13)

loop_
_atom_type_symbol
_atom_type_description
_atom_type_scat_dispersion_real
_atom_type_scat_dispersion_imag
_atom_type_scat_source
C C 0.0033 0.0016 'International Tables Vol C Tables 4.2.6.8 and 6.1.1.4'
H H 0.0000 0.0000 'International Tables Vol C Tables 4.2.6.8 and 6.1.1.4'
N N 0.0061 0.0033 'International Tables Vol C Tables 4.2.6.8 and 6.1.1.4'
O O 0.0106 0.0060 'International Tables Vol C Tables 4.2.6.8 and 6.1.1.4'
S S 0.1246 0.1234 'International Tables Vol C Tables 4.2.6.8 and 6.1.1.4'

loop_
_geom_angle_atom_site_label_1
_geom_angle_atom_site_label_2
_geom_angle_atom_site_label_3
_geom_angle_site_symmetry_1
_geom_angle
C28 S1 C25 . 89.25(9)
C21 S2 C20 . 89.37(11)
C2 N1 C5 . 108.9(2)
C2 N1 C8 . 122.2(2)
C5 N1 C8 . 110.80(10)
N1 C2 C3 . 104.38(19)
N1 C2 H2A . 110.9
C3 C2 H2A . 110.9
N1 C2 H2B . 110.9
C3 C2 H2B . 110.9
H2A C2 H2B . 108.9
C4 C3 C2 . 104.09(19)
C4 C3 H3A . 110.9
C2 C3 H3A . 110.9
C4 C3 H3B . 110.9
C2 C3 H3B . 110.9
H3A C3 H3B . 109.0
C3 C4 C5 . 105.07(18)
C3 C4 H4A . 110.7
C5 C4 H4A . 110.7
C3 C4 H4B . 110.7
C5 C4 H4B . 110.7
H4A C4 H4B . 108.8
N1 C5 C6 . 104.95(14)
N1 C5 C4 . 105.04(15)
C6 C5 C4 . 117.69(18)
N1 C5 H5 . 109.6
C6 C5 H5 . 109.6
C4 C5 H5 . 109.6
C25 C6 C7 . 115.30(14)
C25 C6 C5 . 113.53(14)
C7 C6 C5 . 101.96(13)
C25 C6 H6 . 108.6
C7 C6 H6 . 108.6
C5 C6 H6 . 108.6
C17 C7 C6 . 114.97(13)
C17 C7 C8 . 113.49(13)
C6 C7 C8 . 103.79(13)
C17 C7 H7 . 108.1
C6 C7 H7 . 108.1
C8 C7 H7 . 108.1
N1 C8 C9 . 116.42(14)
N1 C8 C16 . 107.70(13)
C9 C8 C16 . 101.55(13)
N1 C8 C7 . 104.24(12)
C9 C8 C7 . 116.43(14)
C16 C8 C7 . 110.26(13)
C10 C9 C14 . 119.89(17)
C10 C9 C8 . 131.62(16)
C14 C9 C8 . 108.48(15)
C9 C10 C11 . 118.9(2)
C9 C10 H10 . 120.6
C11 C10 H10 . 120.6
C12 C11 C10 . 120.1(2)
C12 C11 H11 . 119.9
C10 C11 H11 . 119.9
C13 C12 C11 . 122.1(2)
C13 C12 H12 . 119.0
C11 C12 H12 . 119.0
C12 C13 C14 . 117.2(2)
C12 C13 H13 . 121.4
C14 C13 H13 . 121.4
C13 C14 C9 . 121.8(2)
C13 C14 N15 . 128.1(2)
C9 C14 N15 . 110.04(16)
C16 N15 C14 . 111.50(10)
C16 N15 H15 . 124.2
C14 N15 H15 . 124.2
O1 C16 N15 1 126.69(16)
O1 C16 N15 . 126.69(16)
O1 C16 N15 1 126.69(16)
O1 C16 C8 1 125.51(16)
O1 C16 C8 . 125.51(16)
O1 C16 C8 1 125.51(16)
N15 C16 C8 . 107.80(15)
O2 C17 C18 . 119.71(16)
O2 C17 C7 . 120.92(15)
C18 C17 C7 . 119.35(14)
C19 C18 C17 . 125.91(17)
C19 C18 H18 . 117.0
C17 C18 H18 . 117.0
C18 C19 C20 . 126.13(18)
C18 C19 H19 . 116.9
C20 C19 H19 . 116.9
C23 C20 C19 . 127.18(18)
C23 C20 S2 . 109.60(14)
C19 C20 S2 . 123.19(14)
N22 C21 S2 . 116.02(17)
N22 C21 H21 . 122.0
S2 C21 H21 . 122.0
C21 N22 C23 . 110.71(18)
C20 C23 N22 . 114.30(19)
C20 C23 C24 . 126.11(18)
N22 C23 C24 . 119.58(19)
C23 C24 H24A . 109.5
C23 C24 H24B . 109.5
H24A C24 H24B . 109.5
C23 C24 H24C . 109.5
H24A C24 H24C . 109.5
H24B C24 H24C . 109.5
C26 C25 C6 . 129.59(16)
C26 C25 S1 . 109.29(13)
C6 C25 S1 . 120.93(12)
C25 C26 N27 . 115.54(16)
C25 C26 C29 . 126.01(18)
N27 C26 C29 . 118.44(17)
C28 N27 C26 . 109.91(16)
N27 C28 S1 . 115.99(15)
N27 C28 H28 . 122.0
S1 C28 H28 . 122.0
C26 C29 H29A . 109.5
C26 C29 H29B . 109.5
H29A C29 H29B . 109.5
C26 C29 H29C . 109.5
H29A C29 H29C . 109.5
H29B C29 H29C . 109.5

loop_
_geom_bond_atom_site_label_1
_geom_bond_atom_site_label_2
_geom_bond_site_symmetry_2
_geom_bond_distance
S1 C28 . 1.705(2)
S1 C25 . 1.7157(17)
S2 C21 . 1.694(2)
S2 C20 . 1.723(2)
O1 C16 . 1.208(2)
O2 C17 . 1.215(2)
N1 C2 . 1.451(3)
N1 C5 . 1.464(2)
N1 C8 . 1.465(2)
C2 C3 . 1.493(3)
C3 C4 . 1.476(3)
C3 H3A . 0.97
C3 H3B . 0.97
C4 C5 . 1.532(3)
C4 H4A . 0.97
C4 H4B . 0.97
C5 C6 . 1.529(3)
C5 H5 . 0.98
C6 C25 . 1.494(2)
C6 C7 . 1.529(2)
C6 H6 . 0.98
C7 C17 . 1.513(2)
C7 C8 . 1.559(2)
C7 H7 . 0.98
C8 C9 . 1.508(2)
C8 C16 . 1.553(2)
C9 C10 . 1.379(3)
C9 C14 . 1.392(2)
C10 C11 . 1.386(3)
C10 H10 . 0.93
C11 C12 . 1.379(4)
C11 H11 . 0.93
C12 C13 . 1.379(4)
C12 H12 . 0.93
C13 C14 . 1.378(3)
C13 H13 . 0.93
C14 N15 . 1.395(3)
N15 C16 . 1.354(2)
N15 H15 . 0.86
C16 O1 1 1.208(2)
C16 O1 1 1.208(2)
C17 C18 . 1.468(2)
C18 C19 . 1.332(2)
C18 H18 . 0.93
C19 C20 . 1.442(2)
C19 H19 . 0.93
C20 C23 . 1.371(3)
C21 N22 . 1.295(3)
C21 H21 . 0.93
N22 C23 . 1.381(3)
C23 C24 . 1.483(3)
C24 H24A . 0.96
C24 H24B . 0.96
C24 H24C . 0.96
C25 C26 . 1.352(2)
C26 N27 . 1.384(2)
C26 C29 . 1.489(3)
N27 C28 . 1.282(3)
C28 H28 . 0.93
C29 H29A . 0.96
C29 H29B . 0.96
C29 H29C . 0.96

loop_
_geom_hbond_atom_site_label_D
_geom_hbond_atom_site_label_H
_geom_hbond_atom_site_label_A
_geom_hbond_site_symmetry_A
_geom_hbond_distance_DH
_geom_hbond_distance_HA
_geom_hbond_distance_DA
_geom_hbond_angle_DHA
N15 H15 N22 3_676 0.86 2.15 2.978(2) 162
C7 H7 O1 1 0.98 2.56 3.005(2) 108
C19 H19 O1 1 0.93 2.51 3.301(2) 143
C28 H28 O1 2_655 0.93 2.47 3.016(3) 118
C24 H24C Cg 2_655 0.96 2.77 3.631(3) 149

loop_
_geom_torsion_atom_site_label_1
_geom_torsion_atom_site_label_2
_geom_torsion_atom_site_label_3
_geom_torsion_atom_site_label_4
_geom_torsion_site_symmetry_1
_geom_torsion_site_symmetry_4
_geom_torsion
C5 N1 C2 C3 . . 26.5(3)
C8 N1 C2 C3 . . 157.8(2)
N1 C2 C3 C4 . . -35.7(3)
C2 C3 C4 C5 . . 31.2(3)
C2 N1 C5 C6 . . 117.7(2)
C8 N1 C5 C6 . . -19.43(19)
C2 N1 C5 C4 . . -7.0(3)
C8 N1 C5 C4 . . -144.16(18)
C3 C4 C5 N1 . . -15.3(3)
C3 C4 C5 C6 . . -131.6(2)
N1 C5 C6 C25 . . 159.30(14)
C4 C5 C6 C25 . . -84.4(2)
N1 C5 C6 C7 . . 34.64(17)
C4 C5 C6 C7 . . 150.96(17)
C25 C6 C7 C17 . . 75.27(19)
C5 C6 C7 C17 . . -161.26(14)
C25 C6 C7 C8 . . -160.18(14)
C5 C6 C7 C8 . . -36.71(16)
C2 N1 C8 C9 . . -4.7(3)
C5 N1 C8 C9 . . 125.79(16)
C2 N1 C8 C16 . . 108.4(2)
C5 N1 C8 C16 . . -121.05(16)
C2 N1 C8 C7 . . -134.4(2)
C5 N1 C8 C7 . . -3.91(18)
C17 C7 C8 N1 . . 151.14(13)
C6 C7 C8 N1 . . 25.64(16)
C17 C7 C8 C9 . . 21.44(19)
C6 C7 C8 C9 . . -104.06(15)
C17 C7 C8 C16 . . -93.52(16)
C6 C7 C8 C16 . . 140.98(14)
N1 C8 C9 C10 . . -70.0(3)
C16 C8 C9 C10 . . 173.3(2)
C7 C8 C9 C10 . . 53.6(3)
N1 C8 C9 C14 . . 111.27(17)
C16 C8 C9 C14 . . -5.35(18)
C7 C8 C9 C14 . . -125.11(16)
C14 C9 C10 C11 . . -0.2(3)
C8 C9 C10 C11 . . -178.7(2)
C9 C10 C11 C12 . . -1.3(4)
C10 C11 C12 C13 . . 1.3(5)
C11 C12 C13 C14 . . 0.3(5)
C12 C13 C14 C9 . . -1.9(4)
C12 C13 C14 N15 . . 177.3(2)
C10 C9 C14 C13 . . 1.8(3)
C8 C9 C14 C13 . . -179.3(2)
C10 C9 C14 N15 . . -177.48(18)
C8 C9 C14 N15 . . 1.4(2)
C13 C14 N15 C16 . . -175.2(2)
C9 C14 N15 C16 . . 4.0(2)
O1 O1 C16 O1 1 1 0.0(2)
O1 O1 C16 O1 1 1 0.0(2)
O1 O1 C16 N15 1 . 0.0(2)
O1 O1 C16 N15 1 . 0.0(2)
O1 O1 C16 C8 1 . 0.0(2)
O1 O1 C16 C8 1 . 0.0(2)
C14 N15 C16 O1 . 1 173.29(18)
C14 N15 C16 O1 . . 173.29(18)
C14 N15 C16 O1 . 1 173.29(18)
C14 N15 C16 C8 . . -7.5(2)
N1 C8 C16 O1 . 1 64.1(2)
C9 C8 C16 O1 . 1 -173.06(17)
C7 C8 C16 O1 . 1 -49.0(2)
N1 C8 C16 O1 . . 64.1(2)
C9 C8 C16 O1 . . -173.06(17)
C7 C8 C16 O1 . . -49.0(2)
N1 C8 C16 O1 . 1 64.1(2)
C9 C8 C16 O1 . 1 -173.06(17)
C7 C8 C16 O1 . 1 -49.0(2)
N1 C8 C16 N15 . . -115.12(15)
C9 C8 C16 N15 . . 7.70(18)
C7 C8 C16 N15 . . 131.73(15)
C6 C7 C17 O2 . . 9.2(2)
C8 C7 C17 O2 . . -110.07(18)
C6 C7 C17 C18 . . -172.64(15)
C8 C7 C17 C18 . . 68.1(2)
O2 C17 C18 C19 . . -162.21(19)
C7 C17 C18 C19 . . 19.6(3)
C17 C18 C19 C20 . . 178.51(18)
C18 C19 C20 C23 . . 178.2(2)
C18 C19 C20 S2 . . -4.0(3)
C21 S2 C20 C23 . . 0.26(18)
C21 S2 C20 C19 . . -177.86(19)
C20 S2 C21 N22 . . -0.3(2)
S2 C21 N22 C23 . . 0.2(3)
C19 C20 C23 N22 . . 177.81(19)
S2 C20 C23 N22 . . -0.2(2)
C19 C20 C23 C24 . . -2.9(3)
S2 C20 C23 C24 . . 179.10(18)
C21 N22 C23 C20 . . 0.0(3)
C21 N22 C23 C24 . . -179.3(2)
C7 C6 C25 C26 . . -145.1(2)
C5 C6 C25 C26 . . 97.8(2)
C7 C6 C25 S1 . . 40.4(2)
C5 C6 C25 S1 . . -76.68(18)
C28 S1 C25 C26 . . -0.87(17)
C28 S1 C25 C6 . . 174.65(17)
C6 C25 C26 N27 . . -174.20(18)
S1 C25 C26 N27 . . 0.8(2)
C6 C25 C26 C29 . . 5.9(4)
S1 C25 C26 C29 . . -179.1(2)
C25 C26 N27 C28 . . -0.2(3)
C29 C26 N27 C28 . . 179.7(2)
C26 N27 C28 S1 . . -0.5(3)
C25 S1 C28 N27 . . 0.8(2)
